data_7709616
loop_
_publ_author_name
'Roesky, Herbert W.'
'Kumar, Arun'
'Banerjee, Samya'
'Sharma, Nishant'
'Nazish, Mohd'
'Graw, Nico'
'Herbst-Irmer, Regine'
'Lourderaj, Upakarasamy'
'Stalke, Dietmar'

_publ_section_title
;
 Synthesis and computational aspects of Al(II)-Al(II) and Ga(II)-Ga(II)
 dihalides based on an amidinate scaffold
;
_journal_name_full 'Dalton Transactions'
_journal_paper_doi 10.1039/D2DT00317A
_journal_year 2022
_chemical_formula_moiety 'C15 H25 N2, Cl4 Ga'
_chemical_formula_sum 'C15 H25 Cl4 Ga N2'
_chemical_formula_weight 444.89
_space_group_crystal_system orthorhombic
_space_group_IT_number 19
_space_group_name_Hall 'P 2ac 2ab'
_space_group_name_H-M_alt 'P 21 21 21'
_atom_sites_solution_hydrogens mixed
_audit_creation_method SHELXL-2018/3
_audit_update_record
;
2022-01-25 deposited with the CCDC.	2022-02-28 downloaded from the CCDC.
;
_cell_angle_alpha 90
_cell_angle_beta 90
_cell_angle_gamma 90
_cell_formula_units_Z 4
_cell_length_a 8.412(2)
_cell_length_b 15.856(3)
_cell_length_c 15.903(3)
_cell_measurement_reflns_used 9994
_cell_measurement_temperature 100(2)
_cell_measurement_theta_max 26.3475
_cell_measurement_theta_min 2.5615
_cell_volume 2121.2(8)
_computing_cell_refinement 'SAINT V8.38A'
_computing_data_collection 'APEX2 v2012.2'
_computing_data_reduction 'SAINT V8.38A'
_computing_molecular_graphics 'XP Version 5.1'
_computing_publication_material 'XP Version 5.1'
_computing_structure_refinement 'SHELXL-2018/3 (Sheldrick, 2018)'
_computing_structure_solution 'SHELXT(G.M.Sheldrick,Acta Cryst.(2015)A71,3-8)'
_diffrn_ambient_temperature 100(2)
_diffrn_measured_fraction_theta_full 1.000
_diffrn_measured_fraction_theta_max 1.000
_diffrn_measurement_device_type 'Bruker Smart APEX II Quazar'
_diffrn_measurement_method 'omega scans'
_diffrn_radiation_type MoK\a
_diffrn_radiation_wavelength 0.71073
_diffrn_reflns_av_R_equivalents 0.0223
_diffrn_reflns_av_unetI/netI 0.0270
_diffrn_reflns_Laue_measured_fraction_full 1.000
_diffrn_reflns_Laue_measured_fraction_max 1.000
_diffrn_reflns_limit_h_max 10
_diffrn_reflns_limit_h_min -10
_diffrn_reflns_limit_k_max 17
_diffrn_reflns_limit_k_min -19
_diffrn_reflns_limit_l_max 19
_diffrn_reflns_limit_l_min -19
_diffrn_reflns_number 17672
_diffrn_reflns_point_group_measured_fraction_full 0.999
_diffrn_reflns_point_group_measured_fraction_max 1.000
_diffrn_reflns_theta_full 25.242
_diffrn_reflns_theta_max 26.355
_diffrn_reflns_theta_min 1.814
_diffrn_source 'INCOATEC Microsource'
_exptl_absorpt_coefficient_mu 1.799
_exptl_absorpt_correction_T_max 0.7454
_exptl_absorpt_correction_T_min 0.6200
_exptl_absorpt_correction_type multi-scan
_exptl_absorpt_process_details SADABS-2016/2
_exptl_crystal_colour colourless
_exptl_crystal_density_diffrn 1.393
_exptl_crystal_description block
_exptl_crystal_F_000 912
_exptl_crystal_size_max 0.387
_exptl_crystal_size_mid 0.245
_exptl_crystal_size_min 0.238
_refine_diff_density_max 0.482
_refine_diff_density_min -0.322
_refine_diff_density_rms 0.039
_refine_ls_abs_structure_details
;
 Flack x determined using 1755 quotients [(I+)-(I-)]/[(I+)+(I-)]
 (Parsons, Flack and Wagner, Acta Cryst. B69 (2013) 249-259).
;
_refine_ls_abs_structure_Flack 0.007(3)
_refine_ls_extinction_method none
_refine_ls_goodness_of_fit_ref 1.025
_refine_ls_hydrogen_treatment mixed
_refine_ls_matrix_type full
_refine_ls_number_parameters 213
_refine_ls_number_reflns 4334
_refine_ls_number_restraints 1
_refine_ls_restrained_S_all 1.024
_refine_ls_R_factor_all 0.0182
_refine_ls_R_factor_gt 0.0175
_refine_ls_shift/su_max 0.002
_refine_ls_shift/su_mean 0.000
_refine_ls_structure_factor_coef Fsqd
_refine_ls_weighting_details 'w=1/[\s^2^(Fo^2^)+(0.0214P)^2^] where P=(Fo^2^+2Fc^2^)/3'
_refine_ls_weighting_scheme calc
_refine_ls_wR_factor_gt 0.0429
_refine_ls_wR_factor_ref 0.0430
_reflns_Friedel_coverage 0.753
_reflns_Friedel_fraction_full 0.999
_reflns_Friedel_fraction_max 0.999
_reflns_number_gt 4188
_reflns_number_total 4334
_reflns_threshold_expression 'I > 2\s(I)'
_cod_data_source_file d2dt00317a2.cif
_cod_data_source_block sad
_cod_database_code 7709616
_shelx_shelxl_version_number 2018/3
_shelx_space_group_comment
;
The symmetry employed for this shelxl refinement is uniquely defined
by the following loop, which should always be used as a source of
symmetry information in preference to the above space-group names.
They are only intended as comments.
;
_shelx_estimated_absorpt_t_min 0.543
_shelx_estimated_absorpt_t_max 0.674

loop_
_space_group_symop_operation_xyz
'x, y, z'
'-x+1/2, -y, z+1/2'
'-x, y+1/2, -z+1/2'
'x+1/2, -y+1/2, -z'

loop_
_atom_site_label
_atom_site_type_symbol
_atom_site_fract_x
_atom_site_fract_y
_atom_site_fract_z
_atom_site_U_iso_or_equiv
_atom_site_adp_type
_atom_site_occupancy
_atom_site_site_symmetry_order
_atom_site_calc_flag
_atom_site_refinement_flags_posn
_atom_site_refinement_flags_adp
_atom_site_refinement_flags_occupancy
_atom_site_disorder_assembly
_atom_site_disorder_group
Ga1 Ga 0.34721(2) 0.48706(2) 0.62143(2) 0.01710(7) Uani 1 1 d . . . . .
Cl1 Cl 0.19533(6) 0.50579(3) 0.51263(3) 0.01988(12) Uani 1 1 d . . . . .
Cl2 Cl 0.20712(6) 0.49457(3) 0.73566(3) 0.02154(12) Uani 1 1 d . . . . .
Cl3 Cl 0.45761(8) 0.36324(4) 0.61436(4) 0.03799(17) Uani 1 1 d . . . . .
Cl4 Cl 0.53128(7) 0.58367(4) 0.62390(4) 0.03821(17) Uani 1 1 d . . . . .
N1 N 0.9931(2) 0.66412(12) 0.83753(12) 0.0204(4) Uani 1 1 d D . . . .
H1 H 0.990(3) 0.6349(16) 0.8810(15) 0.040(8) Uiso 1 1 d D . . . .
C1 C 0.8850(2) 0.64431(13) 0.78114(13) 0.0165(5) Uani 1 1 d . . . . .
N2 N 0.7815(2) 0.58290(12) 0.79225(11) 0.0167(4) Uani 1 1 d D . . . .
H2 H 0.716(2) 0.5800(14) 0.7539(12) 0.016(6) Uiso 1 1 d D . . . .
C2 C 0.8710(3) 0.69072(13) 0.69966(12) 0.0162(4) Uani 1 1 d . . . . .
C3 C 0.9333(2) 0.65502(13) 0.62689(14) 0.0205(4) Uani 1 1 d . . . . .
H3 H 0.984911 0.601775 0.628929 0.025 Uiso 1 1 calc R U . . .
C4 C 0.9191(3) 0.69810(15) 0.55111(13) 0.0233(5) Uani 1 1 d . . . . .
H4 H 0.962355 0.674466 0.501215 0.028 Uiso 1 1 calc R U . . .
C5 C 0.8422(3) 0.77537(15) 0.54800(14) 0.0264(5) Uani 1 1 d . . . . .
H5 H 0.833888 0.804858 0.496180 0.032 Uiso 1 1 calc R U . . .
C6 C 0.7773(3) 0.80962(14) 0.62059(14) 0.0257(5) Uani 1 1 d . . . . .
H6 H 0.723052 0.862106 0.618263 0.031 Uiso 1 1 calc R U . . .
C7 C 0.7917(3) 0.76722(14) 0.69667(13) 0.0208(5) Uani 1 1 d . . . . .
H7 H 0.747269 0.790587 0.746416 0.025 Uiso 1 1 calc R U . . .
C8 C 1.1243(3) 0.72934(14) 0.83866(14) 0.0222(5) Uani 1 1 d . . . . .
C9 C 1.0557(3) 0.81251(15) 0.86922(16) 0.0334(6) Uani 1 1 d . . . . .
H9A H 1.141510 0.853867 0.875346 0.050 Uiso 1 1 calc R U . . .
H9B H 1.003603 0.804025 0.923676 0.050 Uiso 1 1 calc R U . . .
H9C H 0.977840 0.833280 0.828334 0.050 Uiso 1 1 calc R U . . .
C10 C 1.2055(3) 0.73964(15) 0.75390(13) 0.0276(5) Uani 1 1 d . . . . .
H10A H 1.230940 0.683937 0.730841 0.041 Uiso 1 1 calc R U . . .
H10B H 1.303575 0.772191 0.760969 0.041 Uiso 1 1 calc R U . . .
H10C H 1.134192 0.769419 0.715235 0.041 Uiso 1 1 calc R U . . .
C11 C 1.2430(3) 0.69398(18) 0.90168(16) 0.0363(7) Uani 1 1 d . . . . .
H11A H 1.281305 0.639039 0.882039 0.054 Uiso 1 1 calc R U . . .
H11B H 1.191172 0.687286 0.956466 0.054 Uiso 1 1 calc R U . . .
H11C H 1.332981 0.732860 0.907118 0.054 Uiso 1 1 calc R U . . .
C12 C 0.7539(2) 0.52581(14) 0.86610(12) 0.0182(5) Uani 1 1 d . . . . .
C13 C 0.6134(3) 0.47052(15) 0.83975(14) 0.0262(5) Uani 1 1 d . . . . .
H13A H 0.520347 0.506159 0.829254 0.039 Uiso 1 1 calc R U . . .
H13B H 0.589207 0.430319 0.884771 0.039 Uiso 1 1 calc R U . . .
H13C H 0.640786 0.439664 0.788358 0.039 Uiso 1 1 calc R U . . .
C14 C 0.8985(3) 0.47051(14) 0.88281(15) 0.0248(5) Uani 1 1 d . . . . .
H14A H 0.926169 0.439525 0.831536 0.037 Uiso 1 1 calc R U . . .
H14B H 0.874029 0.430422 0.927887 0.037 Uiso 1 1 calc R U . . .
H14C H 0.988324 0.506007 0.899741 0.037 Uiso 1 1 calc R U . . .
C15 C 0.7074(3) 0.57821(16) 0.94350(13) 0.0274(5) Uani 1 1 d . . . . .
H15A H 0.619788 0.616211 0.928838 0.041 Uiso 1 1 calc R U . . .
H15B H 0.799060 0.611426 0.962179 0.041 Uiso 1 1 calc R U . . .
H15C H 0.673630 0.540426 0.988887 0.041 Uiso 1 1 calc R U . . .

loop_
_atom_site_aniso_label
_atom_site_aniso_U_11
_atom_site_aniso_U_22
_atom_site_aniso_U_33
_atom_site_aniso_U_23
_atom_site_aniso_U_13
_atom_site_aniso_U_12
Ga1 0.01343(11) 0.02205(12) 0.01581(11) 0.00153(10) -0.00008(10) 0.00037(9)
Cl1 0.0198(3) 0.0209(3) 0.0190(2) -0.0009(2) -0.00477(19) 0.0011(2)
Cl2 0.0234(3) 0.0222(3) 0.0190(2) 0.0012(2) 0.0053(2) 0.0013(2)
Cl3 0.0420(4) 0.0403(4) 0.0317(3) 0.0026(3) 0.0036(3) 0.0268(3)
Cl4 0.0310(3) 0.0585(4) 0.0251(3) 0.0139(3) -0.0101(3) -0.0263(3)
N1 0.0225(10) 0.0204(11) 0.0182(9) 0.0045(8) -0.0048(8) -0.0057(8)
C1 0.0147(10) 0.0164(11) 0.0183(10) -0.0029(9) 0.0005(8) 0.0032(9)
N2 0.0164(9) 0.0195(10) 0.0143(8) 0.0007(8) -0.0032(8) -0.0017(8)
C2 0.0152(11) 0.0154(11) 0.0181(10) 0.0005(8) -0.0029(9) -0.0037(9)
C3 0.0206(11) 0.0191(11) 0.0217(10) -0.0006(10) -0.0012(10) 0.0032(9)
C4 0.0251(12) 0.0273(13) 0.0175(10) -0.0028(10) 0.0029(10) -0.0016(10)
C5 0.0312(13) 0.0256(13) 0.0224(11) 0.0072(10) -0.0059(11) -0.0063(12)
C6 0.0306(12) 0.0173(11) 0.0292(12) 0.0006(11) -0.0065(12) 0.0023(9)
C7 0.0219(11) 0.0210(12) 0.0196(11) -0.0040(9) -0.0032(9) 0.0022(10)
C8 0.0202(12) 0.0198(12) 0.0267(11) 0.0033(10) -0.0062(9) -0.0071(10)
C9 0.0390(14) 0.0265(14) 0.0347(13) -0.0093(12) -0.0058(13) -0.0041(11)
C10 0.0267(12) 0.0230(13) 0.0332(13) 0.0020(10) 0.0005(11) -0.0103(11)
C11 0.0303(15) 0.0328(15) 0.0458(16) 0.0177(13) -0.0186(12) -0.0174(11)
C12 0.0163(11) 0.0230(12) 0.0154(10) 0.0026(10) 0.0004(8) -0.0045(9)
C13 0.0262(12) 0.0298(14) 0.0226(11) 0.0054(10) -0.0012(10) -0.0112(10)
C14 0.0228(11) 0.0260(13) 0.0257(11) 0.0086(11) 0.0000(10) -0.0031(9)
C15 0.0251(12) 0.0369(15) 0.0202(11) -0.0032(11) 0.0041(10) -0.0036(12)

loop_
_atom_type_symbol
_atom_type_description
_atom_type_scat_dispersion_real
_atom_type_scat_dispersion_imag
_atom_type_scat_source
C C 0.0033 0.0016 'International Tables Vol C Tables 4.2.6.8 and 6.1.1.4'
H H 0.0000 0.0000 'International Tables Vol C Tables 4.2.6.8 and 6.1.1.4'
N N 0.0061 0.0033 'International Tables Vol C Tables 4.2.6.8 and 6.1.1.4'
Cl Cl 0.1484 0.1585 'International Tables Vol C Tables 4.2.6.8 and 6.1.1.4'
Ga Ga 0.2307 1.6083 'International Tables Vol C Tables 4.2.6.8 and 6.1.1.4'

loop_
_geom_angle_atom_site_label_1
_geom_angle_atom_site_label_2
_geom_angle_atom_site_label_3
_geom_angle
_geom_angle_site_symmetry_1
_geom_angle_site_symmetry_3
_geom_angle_publ_flag
Cl2 Ga1 Cl1 109.90(3) . . ?
Cl2 Ga1 Cl3 108.96(2) . . ?
Cl1 Ga1 Cl3 109.49(3) . . ?
Cl2 Ga1 Cl4 109.42(3) . . ?
Cl1 Ga1 Cl4 109.66(2) . . ?
Cl3 Ga1 Cl4 109.40(3) . . ?
H1 N1 C1 114.3(19) . . ?
H1 N1 C8 113.2(19) . . ?
C1 N1 C8 132.52(19) . . ?
N1 C1 N2 122.80(19) . . ?
N1 C1 C2 121.88(19) . . ?
N2 C1 C2 115.32(18) . . ?
H2 N2 C1 112.6(16) . . ?
H2 N2 C12 116.2(16) . . ?
C1 N2 C12 130.75(18) . . ?
C7 C2 C3 120.62(19) . . ?
C7 C2 C1 119.92(18) . . ?
C3 C2 C1 119.43(19) . . ?
C4 C3 C2 119.28(19) . . ?
C5 C4 C3 120.3(2) . . ?
C4 C5 C6 120.0(2) . . ?
C5 C6 C7 120.1(2) . . ?
C2 C7 C6 119.7(2) . . ?
N1 C8 C9 108.69(19) . . ?
N1 C8 C10 113.00(18) . . ?
C9 C8 C10 111.16(19) . . ?
N1 C8 C11 103.58(17) . . ?
C9 C8 C11 111.0(2) . . ?
C10 C8 C11 109.2(2) . . ?
N2 C12 C14 111.09(17) . . ?
N2 C12 C13 104.54(16) . . ?
C14 C12 C13 109.6(2) . . ?
N2 C12 C15 109.90(18) . . ?
C14 C12 C15 112.03(18) . . ?
C13 C12 C15 109.45(17) . . ?

loop_
_geom_bond_atom_site_label_1
_geom_bond_atom_site_label_2
_geom_bond_distance
_geom_bond_site_symmetry_2
_geom_bond_publ_flag
Ga1 Cl2 2.1687(6) . ?
Ga1 Cl1 2.1712(6) . ?
Ga1 Cl3 2.1747(7) . ?
Ga1 Cl4 2.1786(7) . ?
N1 H1 0.83(2) . ?
N1 C1 1.315(3) . ?
N1 C8 1.512(3) . ?
C1 N2 1.318(3) . ?
C1 C2 1.495(3) . ?
N2 H2 0.823(19) . ?
N2 C12 1.501(3) . ?
C2 C7 1.385(3) . ?
C2 C3 1.391(3) . ?
C3 C4 1.390(3) . ?
C4 C5 1.387(3) . ?
C5 C6 1.387(3) . ?
C6 C7 1.389(3) . ?
C8 C9 1.519(3) . ?
C8 C10 1.520(3) . ?
C8 C11 1.522(3) . ?
C12 C14 1.523(3) . ?
C12 C13 1.529(3) . ?
C12 C15 1.536(3) . ?

loop_
_geom_hbond_atom_site_label_D
_geom_hbond_atom_site_label_H
_geom_hbond_atom_site_label_A
_geom_hbond_distance_DH
_geom_hbond_distance_HA
_geom_hbond_distance_DA
_geom_hbond_angle_DHA
_geom_hbond_site_symmetry_A
_geom_hbond_publ_flag
N2 H2 Cl4 0.823(19) 2.587(19) 3.406(2) 173(2) . yes
C11 H11B Cl3 0.98 2.92 3.887(3) 170.3 2_665 yes
C11 H11C Cl3 0.98 2.74 3.689(3) 164.0 3_756 yes
C14 H14A Cl2 0.98 2.94 3.516(2) 118.2 1_655 yes
C14 H14C N1 0.98 2.70 3.252(3) 116.4 . yes

loop_
_geom_torsion_atom_site_label_1
_geom_torsion_atom_site_label_2
_geom_torsion_atom_site_label_3
_geom_torsion_atom_site_label_4
_geom_torsion
_geom_torsion_site_symmetry_1
_geom_torsion_site_symmetry_2
_geom_torsion_site_symmetry_3
_geom_torsion_site_symmetry_4
_geom_torsion_publ_flag
H1 N1 C1 N2 -1(2) . . . . ?
C8 N1 C1 N2 178.6(2) . . . . ?
H1 N1 C1 C2 179(2) . . . . ?
C8 N1 C1 C2 -1.7(4) . . . . ?
N1 C1 N2 H2 175.0(17) . . . . ?
C2 C1 N2 H2 -4.7(17) . . . . ?
N1 C1 N2 C12 2.8(4) . . . . ?
C2 C1 N2 C12 -176.9(2) . . . . ?
N1 C1 C2 C7 -80.9(3) . . . . ?
N2 C1 C2 C7 98.8(2) . . . . ?
N1 C1 C2 C3 101.3(2) . . . . ?
N2 C1 C2 C3 -79.0(3) . . . . ?
C7 C2 C3 C4 1.8(3) . . . . ?
C1 C2 C3 C4 179.6(2) . . . . ?
C2 C3 C4 C5 -0.7(3) . . . . ?
C3 C4 C5 C6 -0.7(3) . . . . ?
C4 C5 C6 C7 1.1(4) . . . . ?
C3 C2 C7 C6 -1.5(3) . . . . ?
C1 C2 C7 C6 -179.2(2) . . . . ?
C5 C6 C7 C2 0.0(3) . . . . ?
H1 N1 C8 C9 -95(2) . . . . ?
C1 N1 C8 C9 85.6(3) . . . . ?
H1 N1 C8 C10 141(2) . . . . ?
C1 N1 C8 C10 -38.3(3) . . . . ?
H1 N1 C8 C11 23(2) . . . . ?
C1 N1 C8 C11 -156.3(2) . . . . ?
H2 N2 C12 C14 124.5(17) . . . . ?
C1 N2 C12 C14 -63.6(3) . . . . ?
H2 N2 C12 C13 6.4(17) . . . . ?
C1 N2 C12 C13 178.3(2) . . . . ?
H2 N2 C12 C15 -111.0(17) . . . . ?
C1 N2 C12 C15 60.9(3) . . . . ?
